data_7219572
loop_
_publ_author_name
'N\/orby, Peter'
'Eikeland, Espen'
'Overgaard, Jacob'
'Johnsen, Simon'
'Iversen, Bo B.'

_publ_section_title
;
 Expanding the structural versatility of thiostannate(iv) complexes
;
_journal_issue 11
_journal_name_full CrystEngComm
_journal_page_first 2413
_journal_paper_doi 10.1039/C4CE02224F
_journal_volume 17
_journal_year 2015
_chemical_formula_moiety '8(C2 H7 N2), S6 Sn2, S4 Sn'
_chemical_formula_sum 'C16 H56 N16 S10 Sn3'
_chemical_formula_weight 1149.43
_chemical_name_systematic
;
 ?
;
_space_group_crystal_system monoclinic
_space_group_IT_number 12
_space_group_name_Hall '-C 2y'
_space_group_name_H-M_alt 'C 1 2/m 1'
_symmetry_space_group_name_Hall '-C 2y'
_symmetry_space_group_name_H-M 'C 1 2/m 1'
_atom_sites_solution_hydrogens mixed
_atom_sites_solution_primary direct
_audit_creation_date 2015-01-16
_audit_creation_method
;
Olex2 1.2
(compiled 2013.11.15 svn.r2834 for OlexSys, GUI svn.r4713)
;
_audit_update_record
;
2015-02-11 deposited with the CCDC.
2015-02-16 downloaded from the CCDC.
;
_cell_angle_alpha 90
_cell_angle_beta 99.029(3)
_cell_angle_gamma 90
_cell_formula_units_Z 4
_cell_length_a 23.7739(6)
_cell_length_b 16.0647(3)
_cell_length_c 11.8936(3)
_cell_measurement_reflns_used 14398
_cell_measurement_temperature 100.01(10)
_cell_measurement_theta_max 29.2715
_cell_measurement_theta_min 2.2077
_cell_volume 4486.13(18)
_computing_cell_refinement
'CrysAlisPro, Agilent Technologies, Version 1.171.36.21 (release 14-08-2012 CrysAlis171 .NET) (compiled Sep 14 2012,17:21:16)'
_computing_data_collection
'CrysAlisPro, Agilent Technologies, Version 1.171.36.21 (release 14-08-2012 CrysAlis171 .NET) (compiled Sep 14 2012,17:21:16)'
_computing_data_reduction
'CrysAlisPro, Agilent Technologies, Version 1.171.36.21 (release 14-08-2012 CrysAlis171 .NET) (compiled Sep 14 2012,17:21:16)'
_computing_molecular_graphics 'Olex2 (Dolomanov et al., 2009)'
_computing_publication_material 'Olex2 (Dolomanov et al., 2009)'
_computing_structure_refinement 'ShelXL (Sheldrick, 2008)'
_computing_structure_solution 'ShelXS (Sheldrick, 2008)'
_diffrn_ambient_temperature 100.01(10)
_diffrn_detector_area_resol_mean 10.3590
_diffrn_measured_fraction_theta_full 0.999
_diffrn_measured_fraction_theta_max 0.946
_diffrn_measurement_details
;
  1 omega  -63.00   36.00   1.0000   45.0000
omega____ theta____ kappa____ phi______ frames
    -       10.6864  -38.0000   60.0000 99

  2 omega  -22.00   85.00   1.0000   45.0000
omega____ theta____ kappa____ phi______ frames
    -       10.6864   77.0000    0.0000 107

  3 omega  -46.00   24.00   1.0000   45.0000
omega____ theta____ kappa____ phi______ frames
    -      -11.9364   77.0000 -180.0000 70

  4 omega   35.00  101.00   1.0000   45.0000
omega____ theta____ kappa____ phi______ frames
    -       10.6864  178.0000   30.0000 66

  5 omega  -16.00   87.00   1.0000   45.0000
omega____ theta____ kappa____ phi______ frames
    -       10.6864   38.0000  120.0000 103

  6 omega  -19.00   85.00   1.0000   45.0000
omega____ theta____ kappa____ phi______ frames
    -       10.6864   57.0000 -150.0000 104

  7 omega  -20.00   53.00   1.0000   45.0000
omega____ theta____ kappa____ phi______ frames
    -       10.6864  -99.0000 -180.0000 73

  8 omega  -19.00   85.00   1.0000   45.0000
omega____ theta____ kappa____ phi______ frames
    -       10.6864   57.0000    0.0000 104

  9 omega -100.00  -34.00   1.0000   45.0000
omega____ theta____ kappa____ phi______ frames
    -      -11.9364  178.0000  -90.0000 66

 10 omega  -20.00    5.00   1.0000   45.0000
omega____ theta____ kappa____ phi______ frames
    -       10.6864  -99.0000   90.0000 25
;
_diffrn_measurement_device_type 'SuperNova, Single source at offset), Atlas'
_diffrn_measurement_method '\w scans'
_diffrn_orient_matrix_UB_11 0.0230454000
_diffrn_orient_matrix_UB_12 -0.0068489000
_diffrn_orient_matrix_UB_13 0.0446401000
_diffrn_orient_matrix_UB_21 0.0188367000
_diffrn_orient_matrix_UB_22 -0.0037294000
_diffrn_orient_matrix_UB_23 -0.0404572000
_diffrn_orient_matrix_UB_31 0.0052384000
_diffrn_orient_matrix_UB_32 0.0434625000
_diffrn_orient_matrix_UB_33 0.0035854000
_diffrn_radiation_monochromator mirror
_diffrn_radiation_type MoK\a
_diffrn_radiation_wavelength 0.71073
_diffrn_reflns_av_R_equivalents 0.0619
_diffrn_reflns_av_unetI/netI 0.0421
_diffrn_reflns_Laue_measured_fraction_full 0.999
_diffrn_reflns_Laue_measured_fraction_max 0.946
_diffrn_reflns_limit_h_max 31
_diffrn_reflns_limit_h_min -31
_diffrn_reflns_limit_k_max 21
_diffrn_reflns_limit_k_min -22
_diffrn_reflns_limit_l_max 16
_diffrn_reflns_limit_l_min -16
_diffrn_reflns_number 51708
_diffrn_reflns_point_group_measured_fraction_full 0.999
_diffrn_reflns_point_group_measured_fraction_max 0.946
_diffrn_reflns_theta_full 25.242
_diffrn_reflns_theta_max 29.336
_diffrn_reflns_theta_min 2.212
_diffrn_source 'SuperNova (Mo) X-ray Source'
_exptl_absorpt_coefficient_mu 2.156
_exptl_absorpt_correction_T_max 1.00000
_exptl_absorpt_correction_T_min 0.64267
_exptl_absorpt_correction_type multi-scan
_exptl_absorpt_process_details
'CrysAlisPro, Agilent Technologies, Version 1.171.36.21 (release 14-08-2012 CrysAlis171 .NET) (compiled Sep 14 2012,17:21:16) Empirical absorption correction using spherical harmonics, implemented in SCALE3 ABSPACK scaling algorithm.'
_exptl_crystal_colour 'clear light colourless'
_exptl_crystal_colour_lustre clear
_exptl_crystal_colour_modifier light
_exptl_crystal_colour_primary colourless
_exptl_crystal_density_diffrn 1.702
_exptl_crystal_F_000 2296
_exptl_crystal_size_max 0.2
_exptl_crystal_size_mid 0.1
_exptl_crystal_size_min 0.05
_refine_diff_density_max 3.439
_refine_diff_density_min -1.049
_refine_diff_density_rms 0.162
_refine_ls_extinction_method none
_refine_ls_goodness_of_fit_ref 1.051
_refine_ls_hydrogen_treatment mixed
_refine_ls_matrix_type full
_refine_ls_number_parameters 267
_refine_ls_number_reflns 6020
_refine_ls_number_restraints 0
_refine_ls_restrained_S_all 1.051
_refine_ls_R_factor_all 0.0538
_refine_ls_R_factor_gt 0.0369
_refine_ls_shift/su_max 0.001
_refine_ls_shift/su_mean 0.000
_refine_ls_structure_factor_coef Fsqd
_refine_ls_weighting_details 'w=1/[\s^2^(Fo^2^)+(0.0280P)^2^+20.3285P] where P=(Fo^2^+2Fc^2^)/3'
_refine_ls_weighting_scheme calc
_refine_ls_wR_factor_gt 0.0721
_refine_ls_wR_factor_ref 0.0785
_reflns_Friedel_coverage 0.000
_reflns_number_gt 4911
_reflns_number_total 6020
_reflns_threshold_expression 'I > 2\s(I)'
_cod_data_source_file c4ce02224f1.cif
_cod_data_source_block thiostannate_structure1
_cod_depositor_comments 'Adding full bibliography for 7219572--7219574.cif.'
_cod_original_cell_volume 4486.14(19)
_cod_database_code 7219572
_shelxl_version_number 2013-4
_chemical_oxdiff_formula 'C16H56N16S10Sn3 '
_shelx_space_group_comment
;
The symmetry employed for this shelxl refinement is uniquely defined
by the following loop, which should always be used as a source of
symmetry information in preference to the above space-group names.
They are only intended as comments.
;
_reflns_odcompleteness_completeness 99.94
_reflns_odcompleteness_iscentric 1
_reflns_odcompleteness_theta 26.32
_olex2_refinement_description
;
1. Fixed Uiso
 At 1.2 times of:
  All N(H,H) groups
 At 1.5 times of:
  All C(H,H,H) groups
2. Others
 Fixed Sof: H12A(0.5) H12B(0.5) H12C(0.5) H10A(0.5) H10B(0.5) H10C(0.5)
 H5C(0.5) H5D(0.5) H5E(0.5) H2C(0.5) H2D(0.5) H2E(0.5)
 Fixed U12: C11(0) C12(0) C9(0) C10(0) C6(0) C5(0) C2(0) C1(0) S3(0) S4(0)
 S6(0) S7(0) Sn2(0)
 Fixed U23: C11(0) C12(0) C9(0) C10(0) C6(0) C5(0) C2(0) C1(0) S3(0) S4(0)
 S6(0) S7(0) Sn2(0)
 Fixed Uiso: H5A(0.033) H5B(0.033) H1A(0.035) H1B(0.035) H2A(0.028) H2B(0.028)
 H3D(0.025) H3E(0.025)
3.a X=CH2 refined with riding coordinates:
 N7(H7D,H7E), N6(H6A,H6B)
3.b Idealised Me refined as rotating group:
 C3(H3A,H3B,H3C), C7(H7A,H7B,H7C), C12(H12A,H12B,H12C), C10(H10A,H10B,H10C),
 C5(H5C,H5D,H5E), C2(H2C,H2D,H2E)
;
_olex2_submission_special_instructions 'No special instructions were received'

loop_
_space_group_symop_operation_xyz
'x, y, z'
'-x, y, -z'
'x+1/2, y+1/2, z'
'-x+1/2, y+1/2, -z'
'-x, -y, -z'
'x, -y, z'
'-x+1/2, -y+1/2, -z'
'x+1/2, -y+1/2, z'

loop_
_atom_site_label
_atom_site_type_symbol
_atom_site_fract_x
_atom_site_fract_y
_atom_site_fract_z
_atom_site_U_iso_or_equiv
_atom_site_adp_type
_atom_site_occupancy
_atom_site_site_symmetry_order
_atom_site_calc_flag
_atom_site_refinement_flags_posn
_atom_site_refinement_flags_adp
_atom_site_refinement_flags_occupancy
C1 C 0.5060(2) 1.0000 0.1969(4) 0.0222(11) Uani 1 2 d S T P
C2 C 0.4561(2) 1.0000 0.2571(4) 0.0225(11) Uani 1 2 d S T P
C3 C 0.27455(16) 0.8402(3) 0.3398(3) 0.0299(9) Uani 1 1 d . . .
C4 C 0.32608(15) 0.8285(2) 0.2851(3) 0.0210(7) Uani 1 1 d . . .
C5 C 0.6146(2) 1.0000 0.4836(5) 0.0295(13) Uani 1 2 d S T P
C6 C 0.6504(2) 1.0000 0.3907(4) 0.0194(10) Uani 1 2 d S T P
C7 C 0.6025(2) 0.6340(3) 0.0753(4) 0.0514(14) Uani 1 1 d . . .
C8 C 0.63575(18) 0.7110(2) 0.0780(3) 0.0286(9) Uani 1 1 d . . .
C9 C 0.6660(2) 0.5000 0.5039(4) 0.0189(10) Uani 1 2 d S T P
C10 C 0.6333(2) 0.5000 0.3872(5) 0.0277(12) Uani 1 2 d S T P
C11 C 0.4214(2) 0.5000 0.2112(4) 0.0176(10) Uani 1 2 d S T P
C12 C 0.4847(2) 0.5000 0.2278(5) 0.0228(11) Uani 1 2 d S T P
H1A H 0.360(2) 0.575(3) 0.205(4) 0.035 Uiso 1 1 d . . .
H1B H 0.4164(19) 0.617(3) 0.206(4) 0.035 Uiso 1 1 d . . .
H2A H 0.6976(18) 0.426(3) 0.626(4) 0.028 Uiso 1 1 d . . .
H2B H 0.6700(17) 0.382(3) 0.510(4) 0.028 Uiso 1 1 d . . .
H2C H 0.4225 1.0144 0.2047 0.034 Uiso 0.5 1 calc GR . P
H2D H 0.4618 1.0400 0.3178 0.034 Uiso 0.5 1 calc GR . P
H2E H 0.4514 0.9456 0.2878 0.034 Uiso 0.5 1 calc GR . P
H3A H 0.2484 0.7953 0.3185 0.045 Uiso 1 1 calc GR . .
H3B H 0.2566 0.8921 0.3152 0.045 Uiso 1 1 calc GR . .
H3C H 0.2853 0.8408 0.4211 0.045 Uiso 1 1 calc GR . .
H3D H 0.6894(17) 1.074(2) 0.300(3) 0.025 Uiso 1 1 d . . .
H3E H 0.6560(18) 1.113(3) 0.374(4) 0.025 Uiso 1 1 d . . .
H4A H 0.3976(18) 0.771(2) 0.303(3) 0.021(11) Uiso 1 1 d . . .
H4B H 0.3642(19) 0.762(3) 0.400(4) 0.031(12) Uiso 1 1 d . . .
H5A H 0.3564(19) 0.860(3) 0.156(4) 0.033 Uiso 1 1 d . . .
H5B H 0.3060(19) 0.901(3) 0.161(4) 0.033 Uiso 1 1 d . . .
H5C H 0.5846 1.0402 0.4665 0.044 Uiso 0.5 1 calc GR . P
H5D H 0.6379 1.0141 0.5545 0.044 Uiso 0.5 1 calc GR . P
H5E H 0.5985 0.9457 0.4894 0.044 Uiso 0.5 1 calc GR . P
H6A H 0.7087 0.7547 0.0765 0.050 Uiso 1 1 calc R . .
H6B H 0.7065 0.6621 0.0696 0.050 Uiso 1 1 calc R . .
H7A H 0.5920 0.6243 0.1489 0.077 Uiso 1 1 calc GR . .
H7B H 0.6250 0.5881 0.0556 0.077 Uiso 1 1 calc GR . .
H7C H 0.5687 0.6390 0.0197 0.077 Uiso 1 1 calc GR . .
H7D H 0.6264 0.8285 0.0875 0.041 Uiso 1 1 calc R . .
H7E H 0.5723 0.7817 0.0875 0.041 Uiso 1 1 calc R . .
H8A H 0.5125(19) 1.123(3) 0.183(4) 0.040(13) Uiso 1 1 d . . .
H8B H 0.553(2) 1.069(3) 0.131(4) 0.041(14) Uiso 1 1 d . . .
H10A H 0.5974 0.4727 0.3876 0.042 Uiso 0.5 1 calc GR . P
H10B H 0.6544 0.4709 0.3370 0.042 Uiso 0.5 1 calc GR . P
H10C H 0.6268 0.5563 0.3615 0.042 Uiso 0.5 1 calc GR . P
H12A H 0.4993 0.5134 0.3055 0.034 Uiso 0.5 1 calc GR . P
H12B H 0.4976 0.5407 0.1785 0.034 Uiso 0.5 1 calc GR . P
H12C H 0.4981 0.4459 0.2100 0.034 Uiso 0.5 1 calc GR . P
N1 N 0.39470(14) 0.5717(2) 0.2035(3) 0.0236(7) Uani 1 1 d . . .
N2 N 0.67997(14) 0.42836(19) 0.5533(3) 0.0233(7) Uani 1 1 d . . .
N3 N 0.66623(14) 1.07094(19) 0.3521(3) 0.0211(7) Uani 1 1 d . . .
N4 N 0.36655(15) 0.7786(2) 0.3327(3) 0.0256(7) Uani 1 1 d . . .
N5 N 0.32907(15) 0.8655(2) 0.1885(3) 0.0280(7) Uani 1 1 d . . .
N6 N 0.68965(17) 0.7090(2) 0.0743(3) 0.0413(9) Uani 1 1 d . . .
N7 N 0.60825(15) 0.7820(2) 0.0852(3) 0.0338(8) Uani 1 1 d . . .
N8 N 0.52830(16) 1.0702(2) 0.1701(4) 0.0329(9) Uani 1 1 d . . .
S1 S 0.52150(4) 0.74190(5) 0.79885(8) 0.01980(18) Uani 1 1 d . . .
S2 S 0.36867(4) 0.73422(5) 0.60515(8) 0.01852(18) Uani 1 1 d . . .
S3 S 0.5000 0.84576(7) 0.5000 0.0160(2) Uani 1 2 d S T P
S4 S 0.5000 0.62331(7) 0.5000 0.0201(3) Uani 1 2 d S T P
S5 S 0.25831(4) 0.62054(5) 0.18275(7) 0.01897(18) Uani 1 1 d . . .
S6 S 0.26990(5) 0.5000 -0.09513(11) 0.0199(3) Uani 1 2 d S T P
S7 S 0.12638(6) 0.5000 0.02394(12) 0.0292(3) Uani 1 2 d S T P
Sn1 Sn 0.46759(2) 0.73446(2) 0.61522(2) 0.01477(7) Uani 1 1 d . . .
Sn2 Sn 0.22729(2) 0.5000 0.07348(3) 0.01590(8) Uani 1 2 d S T P

loop_
_atom_site_aniso_label
_atom_site_aniso_U_11
_atom_site_aniso_U_22
_atom_site_aniso_U_33
_atom_site_aniso_U_23
_atom_site_aniso_U_13
_atom_site_aniso_U_12
C1 0.019(3) 0.019(2) 0.027(3) 0.000 -0.001(2) 0.000
C2 0.021(3) 0.027(3) 0.018(2) 0.000 0.000(2) 0.000
C3 0.0208(19) 0.038(2) 0.032(2) 0.0071(18) 0.0073(16) 0.0027(17)
C4 0.0211(18) 0.0192(17) 0.0221(18) 0.0002(14) 0.0018(14) -0.0049(14)
C5 0.029(3) 0.024(3) 0.041(3) 0.000 0.020(3) 0.000
C6 0.018(2) 0.016(2) 0.024(3) 0.000 0.005(2) 0.000
C7 0.078(4) 0.021(2) 0.044(3) -0.004(2) -0.022(3) -0.006(2)
C8 0.040(2) 0.025(2) 0.0181(18) -0.0004(15) -0.0052(17) -0.0047(17)
C9 0.015(2) 0.018(2) 0.023(3) 0.000 0.004(2) 0.000
C10 0.035(3) 0.018(3) 0.026(3) 0.000 -0.010(2) 0.000
C11 0.019(2) 0.017(2) 0.018(2) 0.000 0.0054(19) 0.000
C12 0.017(2) 0.020(3) 0.032(3) 0.000 0.006(2) 0.000
N1 0.0154(15) 0.0202(16) 0.0353(19) -0.0015(14) 0.0048(14) 0.0009(12)
N2 0.0294(18) 0.0168(15) 0.0220(16) 0.0010(13) -0.0010(14) -0.0006(13)
N3 0.0234(16) 0.0142(15) 0.0279(17) -0.0014(13) 0.0109(14) 0.0004(12)
N4 0.0226(18) 0.0294(18) 0.0249(18) 0.0022(14) 0.0040(14) 0.0007(14)
N5 0.0239(18) 0.0338(19) 0.0268(18) 0.0086(15) 0.0056(14) 0.0017(14)
N6 0.051(3) 0.0244(18) 0.049(2) -0.0122(17) 0.010(2) 0.0079(17)
N7 0.0331(19) 0.0203(17) 0.051(2) -0.0022(16) 0.0149(17) -0.0016(14)
N8 0.031(2) 0.0156(17) 0.057(2) -0.0035(16) 0.0221(19) -0.0010(14)
S1 0.0244(5) 0.0138(4) 0.0203(4) -0.0002(3) 0.0005(4) 0.0021(3)
S2 0.0173(4) 0.0137(4) 0.0251(4) -0.0006(3) 0.0050(3) -0.0009(3)
S3 0.0182(6) 0.0092(5) 0.0206(6) 0.000 0.0035(5) 0.000
S4 0.0289(7) 0.0091(5) 0.0239(6) 0.000 0.0097(5) 0.000
S5 0.0199(4) 0.0163(4) 0.0202(4) -0.0008(3) 0.0018(3) -0.0001(3)
S6 0.0183(6) 0.0212(6) 0.0216(6) 0.000 0.0073(5) 0.000
S7 0.0133(6) 0.0476(9) 0.0263(7) 0.000 0.0016(5) 0.000
Sn1 0.01611(12) 0.00984(11) 0.01845(12) -0.00013(9) 0.00300(9) 0.00002(8)
Sn2 0.01350(16) 0.01788(16) 0.01626(16) 0.000 0.00214(12) 0.000

loop_
_atom_type_symbol
_atom_type_description
_atom_type_scat_dispersion_real
_atom_type_scat_dispersion_imag
_atom_type_scat_source
C C 0.0033 0.0016 'International Tables Vol C Tables 4.2.6.8 and 6.1.1.4'
H H 0.0000 0.0000 'International Tables Vol C Tables 4.2.6.8 and 6.1.1.4'
N N 0.0061 0.0033 'International Tables Vol C Tables 4.2.6.8 and 6.1.1.4'
S S 0.1246 0.1234 'International Tables Vol C Tables 4.2.6.8 and 6.1.1.4'
Sn Sn -0.6537 1.4246 'International Tables Vol C Tables 4.2.6.8 and 6.1.1.4'

loop_
_geom_angle_atom_site_label_1
_geom_angle_atom_site_label_2
_geom_angle_atom_site_label_3
_geom_angle
_geom_angle_site_symmetry_1
_geom_angle_site_symmetry_3
N1 C11 C12 118.6(2) 6_565 .
N1 C11 C12 118.6(2) . .
N1 C11 N1 122.8(5) 6_565 .
N2 C9 C10 118.6(2) . .
N2 C9 C10 118.6(2) 6_565 .
N2 C9 N2 122.8(5) . 6_565
N3 C6 C5 119.2(2) . .
N3 C6 C5 119.2(2) 6_575 .
N3 C6 N3 121.6(5) . 6_575
N4 C4 C3 119.2(3) . .
N5 C4 C3 119.3(3) . .
N5 C4 N4 121.4(4) . .
N6 C8 C7 121.0(4) . .
N6 C8 N7 121.7(4) . .
N7 C8 C7 117.3(4) . .
N8 C1 C2 120.3(3) . .
N8 C1 C2 120.3(3) 6_575 .
N8 C1 N8 119.4(5) 6_575 .
S1 Sn1 S3 107.97(2) . .
S1 Sn1 S4 112.51(2) . .
S2 Sn1 S3 112.03(2) . .
S2 Sn1 S4 111.90(2) . .
S2 Sn1 S1 116.40(3) . .
S4 Sn1 S3 93.73(3) . .
S5 Sn2 S5 108.66(4) 6_565 .
S5 Sn2 S6 108.82(3) . .
S5 Sn2 S6 108.82(3) 6_565 .
S7 Sn2 S5 110.41(3) . .
S7 Sn2 S5 110.41(3) . 6_565
S7 Sn2 S6 109.68(5) . .
Sn1 S3 Sn1 86.23(4) 2_656 .
Sn1 S4 Sn1 86.31(4) 2_656 .

loop_
_geom_bond_atom_site_label_1
_geom_bond_atom_site_label_2
_geom_bond_distance
_geom_bond_site_symmetry_2
C1 N8 1.306(4) 6_575
C1 N8 1.307(4) .
C2 C1 1.480(7) .
C4 C3 1.487(5) .
C4 N4 1.310(5) .
C4 N5 1.306(5) .
C6 C5 1.497(7) .
C6 N3 1.305(4) 6_575
C6 N3 1.305(4) .
C7 C8 1.466(6) .
C9 C10 1.481(7) .
C9 N2 1.311(4) .
C9 N2 1.311(4) 6_565
C11 C12 1.487(7) .
C11 N1 1.312(4) 6_565
C11 N1 1.312(4) .
N6 C8 1.289(5) .
N7 C8 1.325(5) .
S1 Sn1 2.3556(9) .
S2 Sn1 2.3359(9) .
S3 Sn1 2.4495(8) 2_656
S3 Sn1 2.4495(8) .
S4 Sn1 2.4477(9) 2_656
S4 Sn1 2.4477(9) .
S5 Sn2 2.3836(9) .
S6 Sn2 2.3844(13) .
S7 Sn2 2.3790(13) .
Sn2 S5 2.3836(9) 6_565
